data_4324190
loop_
_publ_author_name
'Luisa L\'opez-Banet'
'M. Dolores Santana'
'Gabriel Garc\'ia'
'Luis Garc\'ia'
'Jos\'e P\'erez'
'Te\'ofilo Rojo'
'Luis Lezama'
'Jean-Pierre Costes'

_publ_section_title
;
 Crystal Structures and Magnetic Properties of Nickel Complexes with
 Hydrotris(pyrazolyl)borate Ligand and Double Bridged by Phosphate Esters
;
_journal_name_full 'Inorganic Chemistry'
_journal_page_first 437
_journal_page_last 443
_journal_paper_doi 10.1021/ic100980x
_journal_volume 50
_journal_year 2011
_chemical_formula_moiety 'C46 H80 B2 N12 Ni2 O8 P2'
_chemical_formula_sum 'C46 H80 B2 N12 Ni2 O8 P2'
_chemical_formula_weight 1130.20
_chemical_name_systematic
;
 ?
;
_space_group_IT_number 135
_symmetry_cell_setting tetragonal
_symmetry_space_group_name_Hall '-P 4c 2ab'
_symmetry_space_group_name_H-M 'P 42/m b c'
_atom_sites_solution_hydrogens geom
_atom_sites_solution_primary direct
_atom_sites_solution_secondary difmap
_audit_creation_method SHELXL-97
_cell_angle_alpha 90.00
_cell_angle_beta 90.00
_cell_angle_gamma 90.00
_cell_formula_units_Z 4
_cell_length_a 16.533
_cell_length_b 16.533
_cell_length_c 20.512
_cell_measurement_temperature 100(2)
_cell_volume 5606.752
_computing_structure_refinement 'SHELXL-97 (Sheldrick, 1997)'
_diffrn_ambient_temperature 100(2)
_diffrn_measured_fraction_theta_full 0.000
_diffrn_measured_fraction_theta_max 0.976
_diffrn_radiation_monochromator graphite
_diffrn_radiation_source 'fine-focus sealed tube'
_diffrn_radiation_type MoK\a
_diffrn_radiation_wavelength 0.71073
_diffrn_reflns_av_R_equivalents 0.0351
_diffrn_reflns_av_sigmaI/netI 0.0169
_diffrn_reflns_limit_h_max 21
_diffrn_reflns_limit_h_min -21
_diffrn_reflns_limit_k_max 21
_diffrn_reflns_limit_k_min -21
_diffrn_reflns_limit_l_max 26
_diffrn_reflns_limit_l_min -25
_diffrn_reflns_number 61075
_diffrn_reflns_theta_full 0.50
_diffrn_reflns_theta_max 28.24
_diffrn_reflns_theta_min 1.74
_exptl_absorpt_coefficient_mu 0.788
_exptl_absorpt_correction_T_max 0.8909
_exptl_absorpt_correction_T_min 0.8095
_exptl_absorpt_correction_type multi-scan
_exptl_absorpt_process_details SADABS
_exptl_crystal_colour green
_exptl_crystal_density_diffrn 1.339
_exptl_crystal_description prism
_exptl_crystal_F_000 2400
_exptl_crystal_size_max 0.28
_exptl_crystal_size_mid 0.17
_exptl_crystal_size_min 0.15
_refine_diff_density_max 2.303
_refine_diff_density_min -0.578
_refine_diff_density_rms 0.113
_refine_ls_extinction_method none
_refine_ls_goodness_of_fit_ref 1.077
_refine_ls_hydrogen_treatment constr
_refine_ls_matrix_type full
_refine_ls_number_parameters 177
_refine_ls_number_reflns 3478
_refine_ls_number_restraints 0
_refine_ls_restrained_S_all 1.077
_refine_ls_R_factor_all 0.0598
_refine_ls_R_factor_gt 0.0559
_refine_ls_shift/su_max 0.001
_refine_ls_shift/su_mean 0.000
_refine_ls_structure_factor_coef Fsqd
_refine_ls_weighting_details 'calc w=1/[\s^2^(Fo^2^)+(0.0845P)^2^+11.3775P] where P=(Fo^2^+2Fc^2^)/3'
_refine_ls_weighting_scheme calc
_refine_ls_wR_factor_gt 0.1519
_refine_ls_wR_factor_ref 0.1550
_reflns_number_gt 3171
_reflns_number_total 3478
_reflns_threshold_expression >2sigma(I)
_cod_data_source_file ic100980x_si_001_2.cif
_cod_data_source_block 2
_cod_original_cell_volume 5606.6
_cod_database_code 4324190

loop_
_symmetry_equiv_pos_as_xyz
'x, y, z'
'x+1/2, -y+1/2, -z'
'-x, -y, z'
'-x+1/2, y+1/2, -z'
'y+1/2, x+1/2, -z+1/2'
'y, -x, z+1/2'
'-y, x, z+1/2'
'-y+1/2, -x+1/2, -z+1/2'
'-x, -y, -z'
'-x-1/2, y-1/2, z'
'x, y, -z'
'x-1/2, -y-1/2, z'
'-y-1/2, -x-1/2, z-1/2'
'-y, x, -z-1/2'
'y, -x, -z-1/2'
'y-1/2, x-1/2, z-1/2'

loop_
_atom_site_label
_atom_site_type_symbol
_atom_site_fract_x
_atom_site_fract_y
_atom_site_fract_z
_atom_site_U_iso_or_equiv
_atom_site_adp_type
_atom_site_occupancy
_atom_site_symmetry_multiplicity
_atom_site_calc_flag
_atom_site_refinement_flags
Ni1 Ni 0.42006(3) 0.13441(3) 0.0000 0.01767(16) Uani 1 2 d S
P1 P 0.5000 0.0000 0.10505(4) 0.0178(2) Uani 1 2 d S
N2 N 0.37254(12) 0.28835(12) 0.06075(10) 0.0169(4) Uani 1 1 d .
C1 C 0.33080(16) 0.32790(16) 0.10750(12) 0.0219(5) Uani 1 1 d .
C8 C 0.6004(2) 0.1965(2) 0.0000 0.0209(7) Uani 1 2 d S
C6 C 0.5764(2) 0.3276(2) 0.0000 0.0237(7) Uani 1 2 d S
C10 C 0.6405(2) 0.1162(3) 0.0000 0.0277(8) Uani 1 2 d S
H10A H 0.6002 0.0744 0.0000 0.042 Uiso 1 2 calc SR
H10B H 0.6736 0.1112 0.0382 0.042 Uiso 0.50 1 calc PR
H10C H 0.6736 0.1112 -0.0382 0.042 Uiso 0.50 1 calc PR
C2 C 0.29304(17) 0.27108(18) 0.14577(13) 0.0261(6) Uani 1 1 d .
H2 H 0.2603 0.2808 0.1818 0.031 Uiso 1 1 calc R
C9 C 0.5815(3) 0.4190(2) 0.0000 0.0321(9) Uani 1 2 d S
H9A H 0.5280 0.4414 0.0000 0.048 Uiso 1 2 calc SR
H9B H 0.6100 0.4368 -0.0382 0.048 Uiso 0.50 1 calc PR
H9C H 0.6100 0.4368 0.0382 0.048 Uiso 0.50 1 calc PR
C3 C 0.31380(15) 0.19578(16) 0.11971(13) 0.0227(5) Uani 1 1 d .
C7 C 0.6377(2) 0.2727(3) 0.0000 0.0254(8) Uani 1 2 d S
H7 H 0.6929 0.2835 0.0000 0.030 Uiso 1 2 calc SR
B1 B 0.4184(2) 0.3209(3) 0.0000 0.0200(8) Uani 1 2 d S
H1 H 0.4187 0.3802 0.0000 0.024 Uiso 1 2 calc SR
C4 C 0.3297(2) 0.41818(17) 0.11285(15) 0.0320(6) Uani 1 1 d .
H4A H 0.3619 0.4411 0.0786 0.048 Uiso 1 1 calc R
H4B H 0.3514 0.4341 0.1543 0.048 Uiso 1 1 calc R
H4C H 0.2751 0.4373 0.1091 0.048 Uiso 1 1 calc R
C5 C 0.28558(19) 0.1143(2) 0.14147(17) 0.0345(7) Uani 1 1 d .
H5A H 0.3096 0.0734 0.1145 0.052 Uiso 1 1 calc R
H5B H 0.2278 0.1114 0.1379 0.052 Uiso 1 1 calc R
H5C H 0.3012 0.1057 0.1860 0.052 Uiso 1 1 calc R
C11 C 0.51412(18) 0.12140(18) 0.18628(14) 0.0286(6) Uani 1 1 d .
H11A H 0.5104 0.1087 0.2323 0.034 Uiso 1 1 calc R
H11B H 0.4597 0.1287 0.1696 0.034 Uiso 1 1 calc R
C12 C 0.56132(19) 0.19771(18) 0.17737(14) 0.0305(6) Uani 1 1 d .
H12A H 0.5704 0.2067 0.1312 0.037 Uiso 1 1 calc R
H12B H 0.6137 0.1919 0.1982 0.037 Uiso 1 1 calc R
C13 C 0.51794(18) 0.27051(17) 0.20596(15) 0.0289(6) Uani 1 1 d .
H13A H 0.5090 0.2612 0.2521 0.035 Uiso 1 1 calc R
H13B H 0.4654 0.2756 0.1853 0.035 Uiso 1 1 calc R
C14 C 0.5637(3) 0.3495(2) 0.1976(2) 0.0493(9) Uani 1 1 d .
H14A H 0.5332 0.3928 0.2166 0.074 Uiso 1 1 calc R
H14B H 0.5717 0.3599 0.1520 0.074 Uiso 1 1 calc R
H14C H 0.6153 0.3456 0.2189 0.074 Uiso 1 1 calc R
N3 N 0.51955(18) 0.20576(17) 0.0000 0.0172(6) Uani 1 2 d S
O1 O 0.44054(12) 0.05052(11) 0.06860(9) 0.0227(4) Uani 1 1 d .
N1 N 0.36262(13) 0.20623(12) 0.06800(10) 0.0181(4) Uani 1 1 d .
O2 O 0.55336(12) 0.05492(12) 0.15191(9) 0.0261(4) Uani 1 1 d .
N4 N 0.50564(19) 0.28796(17) 0.0000 0.0181(6) Uani 1 2 d S

loop_
_atom_site_aniso_label
_atom_site_aniso_U_11
_atom_site_aniso_U_22
_atom_site_aniso_U_33
_atom_site_aniso_U_23
_atom_site_aniso_U_13
_atom_site_aniso_U_12
Ni1 0.0251(3) 0.0120(2) 0.0159(2) 0.000 0.000 0.00192(16)
P1 0.0250(5) 0.0152(4) 0.0132(4) 0.000 0.000 0.0037(3)
N2 0.0218(10) 0.0134(9) 0.0155(9) -0.0001(7) 0.0004(8) 0.0017(7)
C1 0.0222(12) 0.0247(13) 0.0188(11) -0.0046(9) -0.0017(9) 0.0075(10)
C8 0.0229(17) 0.0261(18) 0.0137(14) 0.000 0.000 0.0047(14)
C6 0.0286(19) 0.0208(18) 0.0219(17) 0.000 0.000 -0.0054(15)
C10 0.0228(19) 0.028(2) 0.033(2) 0.000 0.000 0.0051(15)
C2 0.0227(12) 0.0339(15) 0.0216(12) 0.0004(10) 0.0043(10) 0.0064(11)
C9 0.032(2) 0.0200(18) 0.044(2) 0.000 0.000 -0.0082(15)
C3 0.0181(11) 0.0268(13) 0.0233(12) 0.0056(10) 0.0001(10) 0.0015(10)
C7 0.0223(18) 0.032(2) 0.0221(17) 0.000 0.000 -0.0042(15)
B1 0.0187(18) 0.028(2) 0.0130(16) 0.000 0.000 0.0020(15)
C4 0.0442(18) 0.0236(14) 0.0282(14) -0.0092(11) 0.0017(12) 0.0087(12)
C5 0.0290(15) 0.0329(15) 0.0416(17) 0.0126(13) 0.0086(13) -0.0024(12)
C11 0.0275(14) 0.0315(14) 0.0268(12) -0.0149(11) 0.0043(11) 0.0003(11)
C12 0.0354(15) 0.0281(14) 0.0279(14) -0.0006(11) 0.0110(12) 0.0044(12)
C13 0.0292(14) 0.0297(14) 0.0280(13) -0.0095(11) -0.0010(11) 0.0008(11)
C14 0.070(3) 0.0304(16) 0.048(2) -0.0008(15) 0.0199(19) -0.0013(16)
N3 0.0207(14) 0.0137(13) 0.0172(13) 0.000 0.000 0.0026(11)
O1 0.0325(10) 0.0168(8) 0.0188(8) 0.0012(7) -0.0012(7) 0.0074(7)
N1 0.0213(10) 0.0139(9) 0.0192(10) 0.0023(8) 0.0003(8) 0.0017(7)
O2 0.0257(9) 0.0276(10) 0.0250(9) -0.0104(8) 0.0008(8) 0.0026(8)
N4 0.0242(15) 0.0125(13) 0.0177(13) 0.000 0.000 0.0011(11)

loop_
_atom_type_symbol
_atom_type_description
_atom_type_scat_dispersion_real
_atom_type_scat_dispersion_imag
_atom_type_scat_source
C C 0.0033 0.0016 'International Tables Vol C Tables 4.2.6.8 and 6.1.1.4'
H H 0.0000 0.0000 'International Tables Vol C Tables 4.2.6.8 and 6.1.1.4'
B B 0.0013 0.0007 'International Tables Vol C Tables 4.2.6.8 and 6.1.1.4'
N N 0.0061 0.0033 'International Tables Vol C Tables 4.2.6.8 and 6.1.1.4'
Ni Ni 0.3393 1.1124 'International Tables Vol C Tables 4.2.6.8 and 6.1.1.4'
O O 0.0106 0.0060 'International Tables Vol C Tables 4.2.6.8 and 6.1.1.4'
P P 0.1023 0.0942 'International Tables Vol C Tables 4.2.6.8 and 6.1.1.4'

loop_
_geom_angle_atom_site_label_1
_geom_angle_atom_site_label_2
_geom_angle_atom_site_label_3
_geom_angle
_geom_angle_site_symmetry_1
_geom_angle_site_symmetry_3
O1 Ni1 O1 89.17(10) . 11
O1 Ni1 N3 105.42(8) . .
O1 Ni1 N3 105.42(8) 11 .
O1 Ni1 N1 90.08(8) . .
O1 Ni1 N1 161.89(9) 11 .
N3 Ni1 N1 92.22(9) . .
O1 Ni1 N1 161.89(9) . 11
O1 Ni1 N1 90.08(8) 11 11
N3 Ni1 N1 92.22(9) . 11
N1 Ni1 N1 85.07(11) . 11
O1 P1 O1 119.80(15) . 3_655
O1 P1 O2 110.44(10) . .
O1 P1 O2 104.91(10) 3_655 .
O1 P1 O2 104.91(10) . 3_655
O1 P1 O2 110.44(10) 3_655 3_655
O2 P1 O2 105.59(16) . 3_655
C1 N2 N1 109.9(2) . .
C1 N2 B1 130.6(2) . .
N1 N2 B1 119.1(2) . .
N2 C1 C2 107.9(2) . .
N2 C1 C4 122.8(2) . .
C2 C1 C4 129.4(2) . .
N3 C8 C7 109.6(3) . .
N3 C8 C10 123.1(3) . .
C7 C8 C10 127.3(4) . .
N4 C6 C7 108.9(3) . .
N4 C6 C9 122.5(4) . .
C7 C6 C9 128.6(4) . .
C1 C2 C3 106.2(2) . .
N1 C3 C2 109.6(2) . .
N1 C3 C5 122.6(3) . .
C2 C3 C5 127.8(3) . .
C6 C7 C8 105.7(3) . .
N4 B1 N2 109.5(2) . .
N4 B1 N2 109.5(2) . 11
N2 B1 N2 106.5(3) . 11
O2 C11 C12 110.2(2) . .
C11 C12 C13 112.0(2) . .
C12 C13 C14 113.7(3) . .
C8 N3 N4 106.1(3) . .
C8 N3 Ni1 137.8(3) . .
N4 N3 Ni1 116.0(2) . .
P1 O1 Ni1 148.32(13) . .
C3 N1 N2 106.5(2) . .
C3 N1 Ni1 137.39(18) . .
N2 N1 Ni1 116.10(15) . .
C11 O2 P1 118.43(17) . .
C6 N4 N3 109.6(3) . .
C6 N4 B1 130.0(3) . .
N3 N4 B1 120.3(3) . .

loop_
_geom_bond_atom_site_label_1
_geom_bond_atom_site_label_2
_geom_bond_distance
_geom_bond_site_symmetry_2
Ni1 O1 2.0045(18) .
Ni1 O1 2.0045(18) 11
Ni1 N3 2.024(3) .
Ni1 N1 2.063(2) .
Ni1 N1 2.063(2) 11
P1 O1 1.4911(18) .
P1 O1 1.4911(18) 3_655
P1 O2 1.589(2) .
P1 O2 1.589(2) 3_655
N2 C1 1.350(3) .
N2 N1 1.376(3) .
N2 B1 1.555(3) .
C1 C2 1.374(4) .
C1 C4 1.497(4) .
C8 N3 1.345(5) .
C8 C7 1.403(6) .
C8 C10 1.483(5) .
C6 N4 1.341(5) .
C6 C7 1.361(6) .
C6 C9 1.514(5) .
C2 C3 1.398(4) .
C3 N1 1.344(3) .
C3 C5 1.494(4) .
B1 N4 1.542(5) .
B1 N2 1.555(3) 11
C11 O2 1.458(3) .
C11 C12 1.495(4) .
C12 C13 1.519(4) .
C13 C14 1.519(5) .
N3 N4 1.378(4) .
